data_9009282
loop_
_publ_author_name
'Edenharter, A.'
'Nowacki, W.'

_publ_section_title
;
 Die kristallstruktur von heteromorphit Pb7Sb8S19
;
_journal_name_full 'Neues Jahrbuch fur Mineralogie, Monatshefte'
_journal_page_first 193
_journal_page_last 195
_journal_volume 1975
_journal_year 1975
_chemical_formula_sum 'Pb7 S19 Sb8'
_chemical_name_mineral Heteromorphite
_space_group_IT_number 15
_symmetry_space_group_name_Hall '-C 2yc'
_symmetry_space_group_name_H-M 'C 1 2/c 1'
_cell_angle_alpha 90
_cell_angle_beta 90.92
_cell_angle_gamma 90
_cell_length_a 13.628
_cell_length_b 11.943
_cell_length_c 21.285
_cell_formula_units_Z 4
_cell_volume 3463.883
_database_code_amcsd 0014753
_exptl_crystal_density_diffrn 5.817
_cod_original_formula_sum 'Pb7 Sb8 S19'
_cod_database_code 9009282

loop_
_space_group_symop_operation_xyz
x,y,z
1/2+x,1/2+y,z
x,-y,1/2+z
1/2+x,1/2-y,1/2+z
-x,y,1/2-z
1/2-x,1/2+y,1/2-z
-x,-y,-z
1/2-x,1/2-y,-z

loop_
_atom_site_label
_atom_site_fract_x
_atom_site_fract_y
_atom_site_fract_z
Pb1 0.50000 0.00440 0.25000
Pb2 0.35010 0.27870 0.42500
Pb3 0.08070 0.17370 0.36400
Pb4 0.19710 0.06950 0.18780
Sb1 0.37560 0.39480 0.00830
Sb2 0.39040 -0.00790 0.05460
Sb3 0.15290 0.38310 0.10390
Sb4 0.41460 0.31200 0.17690
S1 0.50000 0.44660 0.25000
S2 0.17720 0.38960 0.35750
S3 0.08300 0.27640 0.18930
S4 0.22600 0.10970 0.47430
S5 0.28590 0.45840 0.17640
S6 0.27930 0.16680 0.07860
S7 0.35500 0.18510 0.25500
S8 0.04260 -0.00180 0.08520
S9 0.00900 0.27720 0.47530
S10 0.45520 0.05220 0.38200

loop_
_cod_related_entry_id
_cod_related_entry_database
_cod_related_entry_code
1 AMCSD 0014753
